data_7154624
loop_
_publ_author_name
'Cuenca, Ana B.'
'Cid, Jessica'
'Garc\'ia-L\'opez, Diego'
'Carb\'o, Jorge J'
'Fern\'andez, Elena'

_publ_section_title
;
 Unsymmetrical 1,1-diborated multisubstituted sp(3)-carbons formed via a
 metal-free concerted-asynchronous mechanism.
;
_journal_issue 37
_journal_name_full 'Organic &amp; biomolecular chemistry'
_journal_page_first 9659
_journal_page_last 9664
_journal_paper_doi 10.1039/c5ob01523e
_journal_volume 13
_journal_year 2015
_chemical_formula_sum 'C23 H29 B2 F3 N2 O2'
_chemical_formula_weight 444.10
_chemical_name_systematic
;
 ?
;
_space_group_IT_number 14
_space_group_name_Hall '-P 2yn'
_symmetry_cell_setting monoclinic
_symmetry_space_group_name_Hall '-P 2yn'
_symmetry_space_group_name_H-M 'P 1 21/n 1'
_atom_sites_solution_hydrogens geom
_audit_creation_method SHELXL-2014
_audit_update_record
;
2015-06-29 deposited with the CCDC.
2015-07-28 downloaded from the CCDC.
;
_cell_angle_alpha 90
_cell_angle_beta 116.6129(8)
_cell_angle_gamma 90
_cell_formula_units_Z 4
_cell_length_a 13.3258(3)
_cell_length_b 12.8123(3)
_cell_length_c 14.6052(4)
_cell_measurement_reflns_used 6760
_cell_measurement_temperature 100(2)
_cell_measurement_theta_max 27.46
_cell_measurement_theta_min 2.23
_cell_volume 2229.42(10)
_computing_cell_refinement 'Bruker APEX2 v2011.4-0'
_computing_data_collection 'Bruker APEX2 v2011.4-0'
_computing_data_reduction 'Bruker SAINT V7.60A'
_computing_molecular_graphics 'Bruker SHELXTL'
_computing_publication_material 'Bruker SHELXTL'
_computing_structure_refinement 'SHELXL-2014 (Sheldrick, 2014)'
_computing_structure_solution Sir2011
_diffrn_ambient_temperature 100(2)
_diffrn_detector_area_resol_mean 512
_diffrn_detector_type '4K CCD area detector APEX II'
_diffrn_measured_fraction_theta_full 0.990
_diffrn_measured_fraction_theta_max 0.984
_diffrn_measurement_device_type 'APEX DUO Kappa 4-axis goniometer'
_diffrn_measurement_method
;
 Fullsphere data collection, phi and omega scans
;
_diffrn_measurement_specimen_support 'magnetic support with MicroMount'
_diffrn_radiation_monochromator 'Quazar MX Multilayer Optics'
_diffrn_radiation_type MoK\a
_diffrn_radiation_wavelength 0.71073
_diffrn_reflns_av_R_equivalents 0.0264
_diffrn_reflns_av_unetI/netI 0.0262
_diffrn_reflns_Laue_measured_fraction_full 0.990
_diffrn_reflns_Laue_measured_fraction_max 0.984
_diffrn_reflns_limit_h_max 16
_diffrn_reflns_limit_h_min -13
_diffrn_reflns_limit_k_max 16
_diffrn_reflns_limit_k_min -15
_diffrn_reflns_limit_l_max 18
_diffrn_reflns_limit_l_min -18
_diffrn_reflns_number 17498
_diffrn_reflns_point_group_measured_fraction_full 0.990
_diffrn_reflns_point_group_measured_fraction_max 0.984
_diffrn_reflns_theta_full 25.242
_diffrn_reflns_theta_max 27.514
_diffrn_reflns_theta_min 2.227
_diffrn_source 'Microfocus source E025 IuS'
_diffrn_source_current 0.6
_diffrn_source_power 50
_diffrn_source_size '0.2 mm x 0.2 mm fine focus'
_diffrn_source_type 'Bruker APEX DUO'
_exptl_absorpt_coefficient_mu 0.099
_exptl_absorpt_correction_T_max 0.995
_exptl_absorpt_correction_T_min 0.957
_exptl_absorpt_correction_type empirical
_exptl_absorpt_process_details
; 
 SADABS Version 2008/1 Bruker-Nonius
 Blessing, Acta Cryst. (1995) A51 33-38
;
_exptl_crystal_colour colourless
_exptl_crystal_density_diffrn 1.323
_exptl_crystal_description block
_exptl_crystal_F_000 936
_exptl_crystal_size_max 0.20
_exptl_crystal_size_mid 0.10
_exptl_crystal_size_min 0.05
_refine_diff_density_max 0.354
_refine_diff_density_min -0.253
_refine_diff_density_rms 0.046
_refine_ls_extinction_method none
_refine_ls_goodness_of_fit_ref 1.042
_refine_ls_hydrogen_treatment constr
_refine_ls_matrix_type full
_refine_ls_number_parameters 360
_refine_ls_number_reflns 5055
_refine_ls_number_restraints 231
_refine_ls_restrained_S_all 1.028
_refine_ls_R_factor_all 0.0507
_refine_ls_R_factor_gt 0.0398
_refine_ls_shift/su_max 0.000
_refine_ls_shift/su_mean 0.000
_refine_ls_structure_factor_coef Fsqd
_refine_ls_weighting_details 'w=1/[\s^2^(Fo^2^)+(0.0530P)^2^+0.8822P] where P=(Fo^2^+2Fc^2^)/3'
_refine_ls_weighting_scheme calc
_refine_ls_wR_factor_gt 0.1030
_refine_ls_wR_factor_ref 0.1098
_reflns_Friedel_coverage 0.000
_reflns_number_gt 4152
_reflns_number_total 5055
_reflns_threshold_expression 'I > 2\s(I)'
_cod_data_source_file c5ob01523e2.cif
_cod_data_source_block mo_AC_CF3_0m
_cod_depositor_comments
;
The following automatic conversions were performed:

'_symmetry_cell_setting' value 'Monoclinic' changed to 'monoclinic'
according to
/usr/data/users/saulius/crontab/automatic-downloads/rss-feeds/RSC/lib/dictionaries/cif_core.dic
dictionary named 'cif_core.dic' version 2.4.2 from 2011-04-26.

Automatic conversion script
Id: cif_fix_values 3271 2015-04-21 07:52:19Z andrius 

 Adding full bibliography for 7154624--7154626.cif.
;
_cod_original_sg_symbol_H-M P2(1)/n
_cod_database_code 7154624
_shelx_space_group_comment
;
The symmetry employed for this shelxl refinement is uniquely defined
by the following loop, which should always be used as a source of
symmetry information in preference to the above space-group names.
They are only intended as comments.
;
_shelx_estimated_absorpt_t_min 0.980
_shelx_estimated_absorpt_t_max 0.995
_shelxl_version_number 2014-3

loop_
_space_group_symop_operation_xyz
'x, y, z'
'-x+1/2, y+1/2, -z+1/2'
'-x, -y, -z'
'x-1/2, -y-1/2, z-1/2'

loop_
_atom_site_label
_atom_site_type_symbol
_atom_site_fract_x
_atom_site_fract_y
_atom_site_fract_z
_atom_site_U_iso_or_equiv
_atom_site_adp_type
_atom_site_occupancy
_atom_site_site_symmetry_order
_atom_site_calc_flag
_atom_site_refinement_flags_posn
_atom_site_refinement_flags_adp
_atom_site_refinement_flags_occupancy
_atom_site_disorder_assembly
_atom_site_disorder_group
B2 B 0.70522(12) 0.56535(11) 0.43706(10) 0.0133(3) Uani 1 1 d . . . . .
B1 B 0.57096(11) 0.42814(11) 0.33350(10) 0.0124(3) Uani 1 1 d D . . . .
N1 N 0.69596(9) 0.55925(9) 0.53019(8) 0.0152(2) Uani 1 1 d . . . . .
H1 H 0.6291 0.5493 0.5268 0.018 Uiso 1 1 calc R U . . .
N2 N 0.81431(9) 0.58473(8) 0.44722(8) 0.0145(2) Uani 1 1 d . . . . .
H2A H 0.8229 0.5888 0.3910 0.017 Uiso 1 1 calc R U . . .
O1 O 0.60397(8) 0.34987(7) 0.28981(7) 0.0206(2) Uani 1 1 d . . . . .
C1 C 0.33551(11) 0.62051(11) 0.02222(10) 0.0190(3) Uani 1 1 d . . . . .
C2 C 0.43476(10) 0.62994(10) 0.12597(9) 0.0148(3) Uani 1 1 d . . . . .
H2 H 0.4628 0.7034 0.1341 0.018 Uiso 1 1 calc R U . . .
C3 C 0.53004(10) 0.55754(10) 0.13439(9) 0.0149(3) Uani 1 1 d . . . . .
H3A H 0.5034 0.4843 0.1235 0.018 Uiso 1 1 calc R U . . .
H3B H 0.5532 0.5756 0.0807 0.018 Uiso 1 1 calc R U . . .
C4 C 0.63046(10) 0.56829(10) 0.24012(9) 0.0138(3) Uani 1 1 d . . . . .
H4A H 0.6611 0.6399 0.2476 0.017 Uiso 1 1 calc R U . . .
H4B H 0.6899 0.5191 0.2450 0.017 Uiso 1 1 calc R U . . .
C5 C 0.60003(10) 0.54639(10) 0.32875(9) 0.0123(2) Uani 1 1 d . . . . .
C6 C 0.50083(10) 0.61770(10) 0.31715(9) 0.0147(3) Uani 1 1 d . . . . .
H6A H 0.4769 0.5989 0.3701 0.018 Uiso 1 1 calc R U . . .
H6B H 0.5265 0.6912 0.3286 0.018 Uiso 1 1 calc R U . . .
C7 C 0.40054(10) 0.60781(11) 0.21120(10) 0.0168(3) Uani 1 1 d . . . . .
H7A H 0.3413 0.6576 0.2057 0.020 Uiso 1 1 calc R U . . .
H7B H 0.3692 0.5364 0.2027 0.020 Uiso 1 1 calc R U . . .
O2 O 0.51856(9) 0.39242(10) 0.39024(9) 0.0141(3) Uani 0.9 1 d D U P A 1
C8 C 0.55426(13) 0.25318(11) 0.30425(12) 0.0179(3) Uani 0.9 1 d D U P A 1
C9 C 0.54020(13) 0.27953(11) 0.40196(12) 0.0173(3) Uani 0.9 1 d D U P A 1
C10 C 0.44268(14) 0.23670(14) 0.20995(13) 0.0290(4) Uani 0.9 1 d D U P A 1
H10A H 0.4546 0.2382 0.1484 0.044 Uiso 0.9 1 calc R U P A 1
H10B H 0.3904 0.2923 0.2059 0.044 Uiso 0.9 1 calc R U P A 1
H10C H 0.4112 0.1690 0.2148 0.044 Uiso 0.9 1 calc R U P A 1
C11 C 0.63471(19) 0.1644(2) 0.31640(19) 0.0281(5) Uani 0.9 1 d D U P A 1
H11A H 0.6383 0.1532 0.2515 0.042 Uiso 0.9 1 calc R U P A 1
H11B H 0.6082 0.1005 0.3355 0.042 Uiso 0.9 1 calc R U P A 1
H11C H 0.7096 0.1820 0.3701 0.042 Uiso 0.9 1 calc R U P A 1
C12 C 0.44309(19) 0.2251(3) 0.40984(18) 0.0261(5) Uani 0.9 1 d D U P A 1
H12A H 0.3724 0.2449 0.3514 0.039 Uiso 0.9 1 calc R U P A 1
H12B H 0.4411 0.2458 0.4736 0.039 Uiso 0.9 1 calc R U P A 1
H12C H 0.4531 0.1493 0.4096 0.039 Uiso 0.9 1 calc R U P A 1
C13 C 0.64899(14) 0.26518(13) 0.50043(12) 0.0266(4) Uani 0.9 1 d D U P A 1
H13A H 0.6659 0.1906 0.5127 0.040 Uiso 0.9 1 calc R U P A 1
H13B H 0.6402 0.2954 0.5581 0.040 Uiso 0.9 1 calc R U P A 1
H13C H 0.7106 0.3004 0.4936 0.040 Uiso 0.9 1 calc R U P A 1
O2' O 0.4912(10) 0.3890(9) 0.3588(10) 0.0197(17) Uani 0.1 1 d D U P A 2
C8' C 0.6069(7) 0.2502(9) 0.3568(8) 0.0231(15) Uani 0.1 1 d D U P A 2
C9' C 0.4877(7) 0.2750(8) 0.3448(8) 0.0217(13) Uani 0.1 1 d D U P A 2
C10' C 0.6105(15) 0.161(2) 0.2895(15) 0.025(3) Uani 0.1 1 d D U P A 2
H10D H 0.5672 0.1807 0.2173 0.037 Uiso 0.1 1 calc R U P A 2
H10E H 0.5782 0.0986 0.3039 0.037 Uiso 0.1 1 calc R U P A 2
H10F H 0.6886 0.1478 0.3039 0.037 Uiso 0.1 1 calc R U P A 2
C11' C 0.6981(9) 0.2399(12) 0.4661(8) 0.030(3) Uani 0.1 1 d D U P A 2
H11D H 0.7704 0.2275 0.4656 0.045 Uiso 0.1 1 calc R U P A 2
H11E H 0.6806 0.1811 0.4994 0.045 Uiso 0.1 1 calc R U P A 2
H11F H 0.7021 0.3043 0.5037 0.045 Uiso 0.1 1 calc R U P A 2
C12' C 0.3913(9) 0.2534(12) 0.2399(8) 0.028(2) Uani 0.1 1 d D U P A 2
H12D H 0.4052 0.2893 0.1873 0.043 Uiso 0.1 1 calc R U P A 2
H12E H 0.3211 0.2791 0.2379 0.043 Uiso 0.1 1 calc R U P A 2
H12F H 0.3855 0.1781 0.2267 0.043 Uiso 0.1 1 calc R U P A 2
C13' C 0.4641(16) 0.227(3) 0.4289(13) 0.023(3) Uani 0.1 1 d D U P A 2
H13D H 0.3840 0.2339 0.4103 0.035 Uiso 0.1 1 calc R U P A 2
H13E H 0.5083 0.2638 0.4936 0.035 Uiso 0.1 1 calc R U P A 2
H13F H 0.4849 0.1532 0.4368 0.035 Uiso 0.1 1 calc R U P A 2
C14 C 0.90928(10) 0.59776(10) 0.54107(9) 0.0136(3) Uani 1 1 d . . . . .
C15 C 1.01368(11) 0.61928(10) 0.54756(10) 0.0173(3) Uani 1 1 d . . . . .
H15 H 1.0225 0.6273 0.4869 0.021 Uiso 1 1 calc R U . . .
C16 C 1.10716(11) 0.62936(10) 0.64408(10) 0.0191(3) Uani 1 1 d . . . . .
H16 H 1.1788 0.6441 0.6478 0.023 Uiso 1 1 calc R U . . .
C17 C 1.09669(11) 0.61837(10) 0.73253(10) 0.0186(3) Uani 1 1 d . . . . .
H17 H 1.1610 0.6251 0.7968 0.022 Uiso 1 1 calc R U . . .
C18 C 0.99047(11) 0.59702(10) 0.72925(10) 0.0159(3) Uani 1 1 d . . . . .
C19 C 0.97522(11) 0.58536(10) 0.81879(10) 0.0192(3) Uani 1 1 d . . . . .
H19 H 1.0379 0.5908 0.8843 0.023 Uiso 1 1 calc R U . . .
C20 C 0.87065(12) 0.56626(11) 0.81121(10) 0.0212(3) Uani 1 1 d . . . . .
H20 H 0.8618 0.5584 0.8719 0.025 Uiso 1 1 calc R U . . .
C21 C 0.77623(11) 0.55811(11) 0.71557(10) 0.0197(3) Uani 1 1 d . . . . .
H21 H 0.7043 0.5456 0.7121 0.024 Uiso 1 1 calc R U . . .
C22 C 0.78762(10) 0.56827(10) 0.62670(9) 0.0146(3) Uani 1 1 d . . . . .
C23 C 0.89515(10) 0.58723(9) 0.63164(9) 0.0134(3) Uani 1 1 d . . . . .
F1 F 0.29131(7) 0.52340(7) 0.00294(6) 0.0300(2) Uani 1 1 d . . . . .
F2 F 0.36184(7) 0.64320(7) -0.05441(6) 0.0265(2) Uani 1 1 d . . . . .
F3 F 0.25090(6) 0.68493(7) 0.01096(6) 0.0254(2) Uani 1 1 d . . . . .

loop_
_atom_site_aniso_label
_atom_site_aniso_U_11
_atom_site_aniso_U_22
_atom_site_aniso_U_33
_atom_site_aniso_U_23
_atom_site_aniso_U_13
_atom_site_aniso_U_12
B2 0.0142(7) 0.0093(6) 0.0148(6) -0.0002(5) 0.0051(5) -0.0002(5)
B1 0.0069(6) 0.0164(7) 0.0105(6) 0.0003(5) 0.0007(5) 0.0006(5)
N1 0.0101(5) 0.0202(6) 0.0143(5) -0.0007(4) 0.0045(4) -0.0036(4)
N2 0.0126(5) 0.0189(6) 0.0116(5) -0.0017(4) 0.0051(4) -0.0016(4)
O1 0.0271(5) 0.0126(5) 0.0299(5) -0.0016(4) 0.0198(4) -0.0016(4)
C1 0.0155(6) 0.0208(7) 0.0172(6) 0.0000(5) 0.0042(5) 0.0020(5)
C2 0.0126(6) 0.0146(6) 0.0138(6) 0.0007(5) 0.0031(5) 0.0000(5)
C3 0.0145(6) 0.0162(6) 0.0131(6) 0.0003(5) 0.0053(5) 0.0013(5)
C4 0.0112(6) 0.0152(6) 0.0141(6) 0.0011(5) 0.0049(5) 0.0001(5)
C5 0.0103(6) 0.0135(6) 0.0119(5) 0.0003(4) 0.0040(4) 0.0001(5)
C6 0.0154(6) 0.0137(6) 0.0146(6) 0.0006(5) 0.0065(5) 0.0017(5)
C7 0.0124(6) 0.0201(7) 0.0171(6) 0.0019(5) 0.0058(5) 0.0022(5)
O2 0.0150(6) 0.0111(5) 0.0173(6) -0.0008(5) 0.0082(5) -0.0009(4)
C8 0.0183(7) 0.0128(7) 0.0250(7) -0.0030(6) 0.0119(6) -0.0029(6)
C9 0.0192(7) 0.0109(6) 0.0239(7) 0.0004(5) 0.0116(6) 0.0000(5)
C10 0.0289(9) 0.0260(9) 0.0288(8) -0.0127(7) 0.0099(7) -0.0078(7)
C11 0.0313(12) 0.0150(9) 0.0461(14) -0.0027(9) 0.0247(10) 0.0011(9)
C12 0.0294(11) 0.0169(9) 0.0424(12) -0.0011(11) 0.0254(10) -0.0059(10)
C13 0.0287(8) 0.0228(8) 0.0252(8) 0.0094(6) 0.0094(7) 0.0036(7)
O2' 0.022(3) 0.013(2) 0.023(3) -0.002(2) 0.009(2) -0.001(2)
C8' 0.023(2) 0.015(2) 0.028(2) 0.003(2) 0.009(2) -0.002(2)
C9' 0.023(2) 0.013(2) 0.025(2) -0.003(2) 0.0074(18) -0.002(2)
C10' 0.023(5) 0.020(5) 0.035(5) -0.001(4) 0.015(4) -0.005(4)
C11' 0.028(4) 0.022(5) 0.030(4) 0.005(4) 0.004(4) 0.000(4)
C12' 0.023(4) 0.024(5) 0.030(4) -0.008(4) 0.005(4) -0.003(4)
C13' 0.024(5) 0.013(5) 0.029(4) -0.003(4) 0.008(4) -0.002(5)
C14 0.0122(6) 0.0114(6) 0.0151(6) -0.0018(4) 0.0041(5) 0.0002(5)
C15 0.0158(6) 0.0167(6) 0.0190(6) -0.0018(5) 0.0075(5) 0.0001(5)
C16 0.0109(6) 0.0158(7) 0.0267(7) -0.0033(5) 0.0052(5) -0.0002(5)
C17 0.0130(6) 0.0156(6) 0.0190(6) -0.0024(5) -0.0001(5) 0.0012(5)
C18 0.0161(6) 0.0102(6) 0.0162(6) -0.0005(5) 0.0027(5) 0.0013(5)
C19 0.0216(7) 0.0165(7) 0.0129(6) -0.0007(5) 0.0017(5) 0.0009(5)
C20 0.0289(7) 0.0203(7) 0.0144(6) 0.0010(5) 0.0098(6) -0.0001(6)
C21 0.0183(6) 0.0232(7) 0.0183(6) 0.0013(5) 0.0089(5) -0.0031(5)
C22 0.0155(6) 0.0116(6) 0.0141(6) 0.0000(4) 0.0044(5) -0.0003(5)
C23 0.0142(6) 0.0088(6) 0.0148(6) -0.0007(4) 0.0043(5) 0.0006(5)
F1 0.0238(4) 0.0250(5) 0.0284(4) -0.0052(4) 0.0002(4) -0.0062(4)
F2 0.0230(4) 0.0390(5) 0.0135(4) 0.0026(3) 0.0047(3) 0.0049(4)
F3 0.0160(4) 0.0320(5) 0.0218(4) 0.0025(3) 0.0028(3) 0.0075(3)

loop_
_atom_type_symbol
_atom_type_description
_atom_type_scat_dispersion_real
_atom_type_scat_dispersion_imag
_atom_type_scat_source
C C 0.0033 0.0016 'International Tables Vol C Tables 4.2.6.8 and 6.1.1.4'
H H 0.0000 0.0000 'International Tables Vol C Tables 4.2.6.8 and 6.1.1.4'
B B 0.0013 0.0007 'International Tables Vol C Tables 4.2.6.8 and 6.1.1.4'
N N 0.0061 0.0033 'International Tables Vol C Tables 4.2.6.8 and 6.1.1.4'
O O 0.0106 0.0060 'International Tables Vol C Tables 4.2.6.8 and 6.1.1.4'
F F 0.0171 0.0103 'International Tables Vol C Tables 4.2.6.8 and 6.1.1.4'

loop_
_geom_angle_atom_site_label_1
_geom_angle_atom_site_label_2
_geom_angle_atom_site_label_3
_geom_angle
N2 B2 N1 115.75(11)
N2 B2 C5 122.42(11)
N1 B2 C5 121.77(11)
O1 B1 O2' 108.0(5)
O1 B1 O2 113.17(12)
O1 B1 C5 123.40(11)
O2' B1 C5 127.0(5)
O2 B1 C5 123.17(12)
C22 N1 B2 123.34(11)
C14 N2 B2 124.05(11)
B1 O1 C8 107.06(10)
B1 O1 C8' 103.1(4)
F2 C1 F3 106.38(10)
F2 C1 F1 106.10(11)
F3 C1 F1 106.02(11)
F2 C1 C2 112.39(11)
F3 C1 C2 112.57(11)
F1 C1 C2 112.85(11)
C1 C2 C7 110.86(10)
C1 C2 C3 110.80(10)
C7 C2 C3 111.12(10)
C4 C3 C2 110.18(10)
C3 C4 C5 112.94(10)
C4 C5 C6 109.37(10)
C4 C5 B1 111.96(10)
C6 C5 B1 110.93(10)
C4 C5 B2 111.08(10)
C6 C5 B2 110.24(10)
B1 C5 B2 103.15(10)
C7 C6 C5 112.13(10)
C6 C7 C2 111.29(10)
B1 O2 C9 105.71(12)
O1 C8 C11 108.04(16)
O1 C8 C10 107.98(13)
C11 C8 C10 110.74(14)
O1 C8 C9 101.33(11)
C11 C8 C9 115.07(15)
C10 C8 C9 112.93(13)
O2 C9 C12 109.36(18)
O2 C9 C13 106.37(12)
C12 C9 C13 110.76(14)
O2 C9 C8 101.80(11)
C12 C9 C8 115.22(16)
C13 C9 C8 112.55(13)
B1 O2' C9' 107.8(9)
C10' C8' C11' 111.9(7)
C10' C8' C9' 114.1(7)
C11' C8' C9' 115.7(7)
C10' C8' O1 101.6(13)
C11' C8' O1 120.1(9)
C9' C8' O1 91.4(7)
O2' C9' C12' 106.3(10)
O2' C9' C13' 106.9(16)
C12' C9' C13' 110.7(7)
O2' C9' C8' 102.7(8)
C12' C9' C8' 115.9(6)
C13' C9' C8' 113.4(7)
C15 C14 N2 122.24(11)
C15 C14 C23 120.28(11)
N2 C14 C23 117.47(11)
C14 C15 C16 120.00(12)
C17 C16 C15 121.16(12)
C16 C17 C18 120.64(12)
C19 C18 C17 122.76(12)
C19 C18 C23 118.72(12)
C17 C18 C23 118.53(12)
C20 C19 C18 120.34(12)
C19 C20 C21 121.31(12)
C22 C21 C20 120.13(12)
C21 C22 N1 121.80(12)
C21 C22 C23 120.09(11)
N1 C22 C23 118.10(11)
C22 C23 C14 121.22(11)
C22 C23 C18 119.39(11)
C14 C23 C18 119.38(11)

loop_
_geom_bond_atom_site_label_1
_geom_bond_atom_site_label_2
_geom_bond_distance
B2 N2 1.4155(18)
B2 N1 1.4219(17)
B2 C5 1.5935(17)
B1 O1 1.3631(17)
B1 O2' 1.368(9)
B1 O2 1.3792(18)
B1 C5 1.5729(19)
N1 C22 1.3963(16)
N2 C14 1.3979(15)
O1 C8 1.4639(17)
O1 C8' 1.598(12)
C1 F2 1.3461(16)
C1 F3 1.3467(16)
C1 F1 1.3511(16)
C1 C2 1.5049(17)
C2 C7 1.5319(17)
C2 C3 1.5322(18)
C3 C4 1.5306(16)
C4 C5 1.5457(16)
C5 C6 1.5525(17)
C6 C7 1.5310(17)
O2 C9 1.4697(18)
C8 C11 1.518(2)
C8 C10 1.522(2)
C8 C9 1.557(2)
C9 C12 1.519(2)
C9 C13 1.528(2)
O2' C9' 1.473(9)
C8' C10' 1.518(5)
C8' C11' 1.518(5)
C8' C9' 1.551(5)
C9' C12' 1.520(5)
C9' C13' 1.526(5)
C14 C15 1.3793(18)
C14 C23 1.4236(17)
C15 C16 1.4079(18)
C16 C17 1.3674(19)
C17 C18 1.4213(19)
C18 C19 1.4183(19)
C18 C23 1.4280(17)
C19 C20 1.370(2)
C20 C21 1.4038(18)
C21 C22 1.3789(18)
C22 C23 1.4229(18)

loop_
_geom_torsion_atom_site_label_1
_geom_torsion_atom_site_label_2
_geom_torsion_atom_site_label_3
_geom_torsion_atom_site_label_4
_geom_torsion
N2 B2 N1 C22 -1.91(18)
C5 B2 N1 C22 175.45(11)
N1 B2 N2 C14 -0.12(18)
C5 B2 N2 C14 -177.46(11)
O2' B1 O1 C8 -9.4(6)
O2 B1 O1 C8 9.65(14)
C5 B1 O1 C8 -176.00(11)
O2' B1 O1 C8' -39.0(7)
O2 B1 O1 C8' -20.0(4)
C5 B1 O1 C8' 154.4(3)
F2 C1 C2 C7 177.75(11)
F3 C1 C2 C7 57.64(14)
F1 C1 C2 C7 -62.32(15)
F2 C1 C2 C3 -58.39(14)
F3 C1 C2 C3 -178.50(11)
F1 C1 C2 C3 61.55(15)
C1 C2 C3 C4 179.80(10)
C7 C2 C3 C4 -56.49(13)
C2 C3 C4 C5 56.58(14)
C3 C4 C5 C6 -54.60(13)
C3 C4 C5 B1 68.77(13)
C3 C4 C5 B2 -176.50(10)
O1 B1 C5 C4 20.53(16)
O2' B1 C5 C4 -143.5(7)
O2 B1 C5 C4 -165.68(11)
O1 B1 C5 C6 143.01(11)
O2' B1 C5 C6 -21.0(7)
O2 B1 C5 C6 -43.19(16)
O1 B1 C5 B2 -98.97(13)
O2' B1 C5 B2 97.0(7)
O2 B1 C5 B2 74.82(14)
N2 B2 C5 C4 -8.41(17)
N1 B2 C5 C4 174.41(11)
N2 B2 C5 C6 -129.80(13)
N1 B2 C5 C6 53.02(15)
N2 B2 C5 B1 111.70(13)
N1 B2 C5 B1 -65.48(15)
C4 C5 C6 C7 53.59(13)
B1 C5 C6 C7 -70.38(13)
B2 C5 C6 C7 176.00(10)
C5 C6 C7 C2 -55.57(14)
C1 C2 C7 C6 -179.73(10)
C3 C2 C7 C6 56.59(14)
O1 B1 O2 C9 12.58(14)
O2' B1 O2 C9 90.0(17)
C5 B1 O2 C9 -161.79(12)
B1 O1 C8 C11 -147.29(13)
C8' O1 C8 C11 -61.2(8)
B1 O1 C8 C10 92.89(13)
C8' O1 C8 C10 179.0(8)
B1 O1 C8 C9 -25.97(13)
C8' O1 C8 C9 60.2(8)
B1 O2 C9 C12 -149.92(14)
B1 O2 C9 C13 90.43(13)
B1 O2 C9 C8 -27.59(13)
O1 C8 C9 O2 32.24(13)
C11 C8 C9 O2 148.50(15)
C10 C8 C9 O2 -83.01(14)
O1 C8 C9 C12 150.45(17)
C11 C8 C9 C12 -93.3(2)
C10 C8 C9 C12 35.2(2)
O1 C8 C9 C13 -81.26(14)
C11 C8 C9 C13 35.0(2)
C10 C8 C9 C13 163.49(14)
O1 B1 O2' C9' 9.5(10)
O2 B1 O2' C9' -100(2)
C5 B1 O2' C9' 175.5(5)
B1 O1 C8' C10' 164.5(7)
C8 O1 C8' C10' 62.8(8)
B1 O1 C8' C11' -71.5(7)
C8 O1 C8' C11' -173.2(12)
B1 O1 C8' C9' 49.5(5)
C8 O1 C8' C9' -52.2(6)
B1 O2' C9' C12' -97.3(10)
B1 O2' C9' C13' 144.5(9)
B1 O2' C9' C8' 24.9(11)
C10' C8' C9' O2' -145.7(14)
C11' C8' C9' O2' 82.4(12)
O1 C8' C9' O2' -42.3(8)
C10' C8' C9' C12' -30.3(15)
C11' C8' C9' C12' -162.2(11)
O1 C8' C9' C12' 73.1(10)
C10' C8' C9' C13' 99.4(19)
C11' C8' C9' C13' -32.5(16)
O1 C8' C9' C13' -157.2(14)
B2 N2 C14 C15 -178.25(12)
B2 N2 C14 C23 2.22(18)
N2 C14 C15 C16 -178.56(12)
C23 C14 C15 C16 0.96(19)
C14 C15 C16 C17 -0.1(2)
C15 C16 C17 C18 -0.4(2)
C16 C17 C18 C19 -179.74(12)
C16 C17 C18 C23 0.06(19)
C17 C18 C19 C20 179.08(13)
C23 C18 C19 C20 -0.72(19)
C18 C19 C20 C21 -0.2(2)
C19 C20 C21 C22 0.7(2)
C20 C21 C22 N1 179.12(12)
C20 C21 C22 C23 -0.1(2)
B2 N1 C22 C21 -177.55(12)
B2 N1 C22 C23 1.68(18)
C21 C22 C23 C14 179.83(12)
N1 C22 C23 C14 0.58(18)
C21 C22 C23 C18 -0.86(18)
N1 C22 C23 C18 179.89(11)
C15 C14 C23 C22 178.02(12)
N2 C14 C23 C22 -2.43(17)
C15 C14 C23 C18 -1.28(18)
N2 C14 C23 C18 178.26(11)
C19 C18 C23 C22 1.26(18)
C17 C18 C23 C22 -178.55(12)
C19 C18 C23 C14 -179.42(11)
C17 C18 C23 C14 0.77(18)
